data_1560223
loop_
_publ_author_name
'Wagner, Hannah K.'
'Wadepohl, Hubert'
'Ballmann, Joachim'

_publ_section_title
;
 A 2,2&#x2032;-diphosphinotolane as a versatile precursor for the
 synthesis of P-ylidic mesoionic carbenes via reversible C--P bond
 formation
;
_journal_issue 10
_journal_name_full 'Chemical Science'
_journal_page_first 3693
_journal_page_last 3701
_journal_paper_doi 10.1039/D0SC06128J
_journal_volume 12
_journal_year 2021
_chemical_formula_moiety 'C30 H36 Cr O4 P2'
_chemical_formula_sum 'C30 H36 Cr O4 P2'
_chemical_formula_weight 574.53
_chemical_properties_physical 'air-sensitive, moisture-sensitive'
_space_group_crystal_system monoclinic
_space_group_IT_number 14
_space_group_name_Hall '-P 2yn'
_space_group_name_H-M_alt 'P 1 21/n 1'
_atom_sites_solution_hydrogens geom
_atom_sites_solution_primary iterative
_atom_sites_solution_secondary difmap
_audit_block_code ba_hw6
_audit_creation_date 2019-01-10
_audit_creation_method
;
encif (version 1.112)

encifer (version_id = 270009.64)

Olex2 1.3
(compiled 2020.01.31 svn.r88ba2a3 for OlexSys, GUI svn.r6032)
;
_audit_update_record
;
2020-10-08 deposited with the CCDC.	2021-01-22 downloaded from the CCDC.
;
_cell_angle_alpha 90
_cell_angle_beta 102.7735(12)
_cell_angle_gamma 90
_cell_formula_units_Z 4
_cell_length_a 11.87864(15)
_cell_length_b 15.68278(18)
_cell_length_c 15.58857(18)
_cell_measurement_reflns_used 22261
_cell_measurement_temperature 120(1)
_cell_measurement_theta_max 32.1570
_cell_measurement_theta_min 2.4330
_cell_volume 2832.13(6)
_computing_cell_refinement 'CrysAlisPro 1.171.40.35a (Rigaku OD, 2018)'
_computing_data_collection 'CrysAlisPro 1.171.40.35a (Rigaku OD, 2018)'
_computing_data_reduction 'CrysAlisPro 1.171.40.35a (Rigaku OD, 2018)'
_computing_publication_material 'encif (Wadepohl, 2009-19); encifer (Allen et al., 2004)'
_computing_structure_refinement 'SHELXL 2018/3 (Sheldrick, 2015)'
_computing_structure_solution 'SUPERFLIP (Palatinus, 2007-2009)'
_diffrn_ambient_temperature 120(1)
_diffrn_detector 'CCD plate'
_diffrn_detector_area_resol_mean 7.9621
_diffrn_detector_type Eos
_diffrn_measured_fraction_theta_full 1.000
_diffrn_measured_fraction_theta_max 0.958
_diffrn_measurement_details
;
List of Runs (angles in degrees, time in seconds):

  # Type    Start    End  Width  t~exp~   \w     \q     \k     \f   Frames
#--------------------------------------------------------------------------
  1  \w     -3.00  97.00   0.50    7.00    --   27.02  77.00 -30.00  200
  2  \w    -13.00  73.00   0.50    7.00    --   27.02-107.00-155.00  172
  3  \w    -42.00  48.00   0.50    7.00    --   27.02 -57.00  60.00  180
  4  \w     -3.00  97.00   0.50    7.00    --   27.02  77.00-150.00  200
  5  \w     -3.00  97.00   0.50    7.00    --   27.02  77.00  90.00  200
  6  \w    -20.00  69.00   0.50    7.00    --   27.02 -99.00 -30.00  178
  7  \w    -42.00  48.00   0.50    7.00    --   27.02 -57.00 -30.00  180
  8  \w      2.00  99.00   0.50    7.00    --   27.02  38.00 -30.00  194
  9  \w      2.00  27.00   0.50    7.00    --   27.02  38.00  90.00   50
 10  \w    -42.00  48.00   0.50    7.00    --   27.02 -57.00-150.00  180
;
_diffrn_measurement_device 'four-circle diffractometer'
_diffrn_measurement_device_type 'Agilent SuperNova, Dual, Cu at home/near, Eos'
_diffrn_measurement_method '\w scans'
_diffrn_measurement_specimen_support 'polyimid foil'
_diffrn_orient_matrix_type 'CrysAlisPro convention (1999,Acta A55,543-557)'
_diffrn_orient_matrix_UB_11 -0.0522542000
_diffrn_orient_matrix_UB_12 0.0122934000
_diffrn_orient_matrix_UB_13 -0.0290000000
_diffrn_orient_matrix_UB_21 0.0071655000
_diffrn_orient_matrix_UB_22 0.0421088000
_diffrn_orient_matrix_UB_23 0.0169503000
_diffrn_orient_matrix_UB_31 0.0311068000
_diffrn_orient_matrix_UB_32 0.0109940000
_diffrn_orient_matrix_UB_33 -0.0323715000
_diffrn_radiation_collimation 'focusing mirrors'
_diffrn_radiation_monochromator mirror
_diffrn_radiation_probe x-ray
_diffrn_radiation_type 'Mo K\a'
_diffrn_radiation_wavelength 0.71073
_diffrn_radiation_xray_symbol K-L~2,3~
_diffrn_reflns_av_R_equivalents 0.0439
_diffrn_reflns_av_unetI/netI 0.0327
_diffrn_reflns_Laue_measured_fraction_full 1.000
_diffrn_reflns_Laue_measured_fraction_max 0.958
_diffrn_reflns_limit_h_max 17
_diffrn_reflns_limit_h_min -17
_diffrn_reflns_limit_k_max 22
_diffrn_reflns_limit_k_min -23
_diffrn_reflns_limit_l_max 23
_diffrn_reflns_limit_l_min -23
_diffrn_reflns_number 61874
_diffrn_reflns_point_group_measured_fraction_full 1.000
_diffrn_reflns_point_group_measured_fraction_max 0.958
_diffrn_reflns_theta_full 25.242
_diffrn_reflns_theta_max 32.430
_diffrn_reflns_theta_min 2.186
_diffrn_source 'microfocus X-Ray tube'
_diffrn_source_type 'Agilent SuperNova (Mo) X-ray Source'
_exptl_absorpt_coefficient_mu 0.550
_exptl_absorpt_correction_T_max 1.0000
_exptl_absorpt_correction_T_min 0.9435
_exptl_absorpt_correction_type multi-scan
_exptl_absorpt_process_details
;
CrysAlisPro 1.171.40.35a (Rigaku Oxford Diffraction, 2018)
Spherical absorption correction
 using equivalent radius and absorption coefficient.
Empirical absorption correction using spherical harmonics,
 implemented in SCALE3 ABSPACK scaling algorithm.
;
_exptl_crystal_colour black
_exptl_crystal_colour_primary black
_exptl_crystal_density_diffrn 1.347
_exptl_crystal_description irregular
_exptl_crystal_F_000 1208
_exptl_crystal_size_max 0.236
_exptl_crystal_size_mid 0.201
_exptl_crystal_size_min 0.175
_refine_diff_density_max 0.521
_refine_diff_density_min -0.462
_refine_diff_density_rms 0.067
_refine_ls_extinction_method none
_refine_ls_goodness_of_fit_ref 1.090
_refine_ls_hydrogen_treatment constr
_refine_ls_matrix_type full
_refine_ls_number_parameters 342
_refine_ls_number_reflns 9755
_refine_ls_number_restraints 0
_refine_ls_restrained_S_all 1.090
_refine_ls_R_factor_all 0.0463
_refine_ls_R_factor_gt 0.0399
_refine_ls_shift/su_max 0.000
_refine_ls_shift/su_mean 0.000
_refine_ls_structure_factor_coef Fsqd
_refine_ls_weighting_details 'w=1/[\s^2^(Fo^2^)+(0.0298P)^2^+1.8653P] where P=(Fo^2^+2Fc^2^)/3'
_refine_ls_weighting_scheme calc
_refine_ls_wR_factor_gt 0.0852
_refine_ls_wR_factor_ref 0.0881
_reflns_Friedel_coverage 0.000
_reflns_number_gt 8822
_reflns_number_total 9755
_reflns_threshold_expression 'I > 2\s(I)'
_cod_data_source_file d0sc06128j2.cif
_cod_data_source_block ba_hw6
_cod_depositor_comments 'Adding full bibliography for 1560218--1560233.cif.'
_cod_original_sg_symbol_H-M 'P 21/n'
_cod_database_code 1560223
_audit_block_refno 3243
_audit_block_usercomment 'HW096, irregular, black'
_shelx_space_group_comment
;
The symmetry employed for this shelxl refinement is uniquely defined
by the following loop, which should always be used as a source of
symmetry information in preference to the above space-group names.
They are only intended as comments.
;
_shelx_estimated_absorpt_t_max 0.947
_shelx_estimated_absorpt_t_min 0.947
_reflns_odcompleteness_completeness 99.94
_reflns_odcompleteness_iscentric 1
_reflns_odcompleteness_theta 30.44
_shelxl_version_number 2018/3
_olex2_refinement_description
;
1. Fixed Uiso
 At 1.2 times of:
  All C(H) groups
 At 1.5 times of:
  All C(H,H,H) groups
2.a Ternary CH refined with riding coordinates:
 C15(H15), C18(H18), C21(H21), C24(H24)
2.b Aromatic/amide H refined with riding coordinates:
 C4(H4), C5(H5), C6(H6), C7(H7), C11(H11), C12(H12), C13(H13), C14(H14)
2.c Idealised Me refined as rotating group:
 C16(H16A,H16B,H16C), C17(H17A,H17B,H17C), C19(H19A,H19B,H19C), C20(H20A,H20B,
 H20C), C22(H22A,H22B,H22C), C23(H23A,H23B,H23C), C25(H25A,H25B,H25C), C26(H26A,
 H26B,H26C)
;
_oxdiff_exptl_absorpt_empirical_details
;
Empirical correction (ABSPACK) includes:
- Absorption correction using spherical harmonics
- Frame scaling
;
_cell_oxdiff_length_a 11.8759(2)
_cell_oxdiff_length_b 15.6844(2)
_cell_oxdiff_length_c 15.5884(3)
_cell_oxdiff_angle_alpha 90.0315(14)
_cell_oxdiff_angle_beta 102.7382(16)
_cell_oxdiff_angle_gamma 90.0200(14)
_cell_oxdiff_volume 2832.13(9)
_cell_oxdiff_measurement_reflns_used 22261

loop_
_symmetry_equiv_pos_as_xyz
'x, y, z'
'-x+1/2, y+1/2, -z+1/2'
'-x, -y, -z'
'x-1/2, -y-1/2, z-1/2'

loop_
_atom_site_label
_atom_site_type_symbol
_atom_site_fract_x
_atom_site_fract_y
_atom_site_fract_z
_atom_site_U_iso_or_equiv
_atom_site_adp_type
_atom_site_occupancy
_atom_site_site_symmetry_order
_atom_site_calc_flag
_atom_site_refinement_flags_posn
_atom_site_refinement_flags_adp
_atom_site_refinement_flags_occupancy
_atom_site_disorder_assembly
_atom_site_disorder_group
Cr Cr 0.58781(2) 0.55550(2) 0.20000(2) 0.01027(5) Uani 1 1 d . . . . .
P1 P 0.27476(3) 0.61731(2) 0.32540(2) 0.01035(7) Uani 1 1 d . . . . .
P2 P 0.63337(3) 0.69829(2) 0.23412(2) 0.01155(7) Uani 1 1 d . . . . .
O27 O 0.80770(10) 0.50352(8) 0.14836(8) 0.0266(2) Uani 1 1 d . . . . .
O28 O 0.52154(9) 0.37048(7) 0.18491(7) 0.0209(2) Uani 1 1 d . . . . .
O29 O 0.68573(11) 0.50650(8) 0.38899(7) 0.0290(3) Uani 1 1 d . . . . .
O30 O 0.49943(12) 0.60374(8) 0.00836(7) 0.0312(3) Uani 1 1 d . . . . .
C1 C 0.41694(11) 0.63077(8) 0.30625(8) 0.0109(2) Uani 1 1 d . . . . .
C2 C 0.42957(11) 0.58403(8) 0.23401(8) 0.0105(2) Uani 1 1 d . . . . .
C3 C 0.31589(11) 0.54666(8) 0.18650(8) 0.0110(2) Uani 1 1 d . . . . .
C4 C 0.29425(12) 0.50017(8) 0.10835(8) 0.0136(2) Uani 1 1 d . . . . .
H4 H 0.355514 0.488165 0.080008 0.016 Uiso 1 1 calc R U . . .
C5 C 0.18274(12) 0.47114(9) 0.07152(9) 0.0161(2) Uani 1 1 d . . . . .
H5 H 0.169432 0.439454 0.018287 0.019 Uiso 1 1 calc R U . . .
C6 C 0.09092(12) 0.48758(9) 0.11102(9) 0.0180(3) Uani 1 1 d . . . . .
H6 H 0.015741 0.467383 0.084969 0.022 Uiso 1 1 calc R U . . .
C7 C 0.11010(12) 0.53395(9) 0.18916(9) 0.0164(2) Uani 1 1 d . . . . .
H7 H 0.048515 0.545818 0.217218 0.020 Uiso 1 1 calc R U . . .
C8 C 0.22135(11) 0.56247(8) 0.22516(8) 0.0124(2) Uani 1 1 d . . . . .
C9 C 0.50034(11) 0.68705(8) 0.36425(8) 0.0115(2) Uani 1 1 d . . . . .
C10 C 0.59246(11) 0.72892(8) 0.33718(8) 0.0127(2) Uani 1 1 d . . . . .
C11 C 0.65664(12) 0.78970(9) 0.39332(9) 0.0177(3) Uani 1 1 d . . . . .
H11 H 0.716452 0.819494 0.374408 0.021 Uiso 1 1 calc R U . . .
C12 C 0.63596(13) 0.80803(10) 0.47578(10) 0.0199(3) Uani 1 1 d . . . . .
H12 H 0.680596 0.849914 0.512242 0.024 Uiso 1 1 calc R U . . .
C13 C 0.54984(13) 0.76461(10) 0.50389(9) 0.0189(3) Uani 1 1 d . . . . .
H13 H 0.536095 0.775065 0.560725 0.023 Uiso 1 1 calc R U . . .
C14 C 0.48341(12) 0.70553(9) 0.44854(9) 0.0154(2) Uani 1 1 d . . . . .
H14 H 0.423963 0.676372 0.468562 0.018 Uiso 1 1 calc R U . . .
C15 C 0.18665(12) 0.71196(9) 0.33132(9) 0.0142(2) Uani 1 1 d . . . . .
H15 H 0.104493 0.694558 0.308475 0.017 Uiso 1 1 calc R U . . .
C16 C 0.21317(14) 0.77980(10) 0.26826(10) 0.0229(3) Uani 1 1 d . . . . .
H16A H 0.290519 0.803063 0.291304 0.034 Uiso 1 1 calc R U . . .
H16B H 0.156085 0.825754 0.262571 0.034 Uiso 1 1 calc R U . . .
H16C H 0.209910 0.754104 0.210458 0.034 Uiso 1 1 calc R U . . .
C17 C 0.19429(13) 0.74741(10) 0.42400(9) 0.0198(3) Uani 1 1 d . . . . .
H17A H 0.182538 0.701078 0.463286 0.030 Uiso 1 1 calc R U . . .
H17B H 0.134644 0.790967 0.422135 0.030 Uiso 1 1 calc R U . . .
H17C H 0.270592 0.772870 0.445864 0.030 Uiso 1 1 calc R U . . .
C18 C 0.26815(12) 0.54404(8) 0.41575(8) 0.0142(2) Uani 1 1 d . . . . .
H18 H 0.300148 0.574264 0.472370 0.017 Uiso 1 1 calc R U . . .
C19 C 0.14336(13) 0.51847(11) 0.41503(10) 0.0235(3) Uani 1 1 d . . . . .
H19A H 0.096549 0.569888 0.415306 0.035 Uiso 1 1 calc R U . . .
H19B H 0.141813 0.484155 0.467299 0.035 Uiso 1 1 calc R U . . .
H19C H 0.111943 0.485032 0.362038 0.035 Uiso 1 1 calc R U . . .
C20 C 0.34379(16) 0.46604(10) 0.41108(11) 0.0257(3) Uani 1 1 d . . . . .
H20A H 0.315047 0.436004 0.355420 0.039 Uiso 1 1 calc R U . . .
H20B H 0.341262 0.427729 0.460287 0.039 Uiso 1 1 calc R U . . .
H20C H 0.423528 0.484399 0.414556 0.039 Uiso 1 1 calc R U . . .
C21 C 0.56841(12) 0.78083(9) 0.15210(9) 0.0155(2) Uani 1 1 d . . . . .
H21 H 0.591845 0.766062 0.096126 0.019 Uiso 1 1 calc R U . . .
C22 C 0.43654(12) 0.77799(10) 0.13202(10) 0.0203(3) Uani 1 1 d . . . . .
H22A H 0.410355 0.719358 0.117909 0.030 Uiso 1 1 calc R U . . .
H22B H 0.405539 0.815101 0.081764 0.030 Uiso 1 1 calc R U . . .
H22C H 0.409186 0.797692 0.183498 0.030 Uiso 1 1 calc R U . . .
C23 C 0.61012(14) 0.87203(10) 0.17533(12) 0.0258(3) Uani 1 1 d . . . . .
H23A H 0.585980 0.890276 0.228658 0.039 Uiso 1 1 calc R U . . .
H23B H 0.576578 0.910254 0.126642 0.039 Uiso 1 1 calc R U . . .
H23C H 0.694504 0.873965 0.185577 0.039 Uiso 1 1 calc R U . . .
C24 C 0.78882(11) 0.72701(9) 0.25752(9) 0.0167(3) Uani 1 1 d . . . . .
H24 H 0.795858 0.787037 0.279704 0.020 Uiso 1 1 calc R U . . .
C25 C 0.85926(12) 0.67048(11) 0.32997(10) 0.0224(3) Uani 1 1 d . . . . .
H25A H 0.821514 0.668377 0.379837 0.034 Uiso 1 1 calc R U . . .
H25B H 0.937097 0.694131 0.349412 0.034 Uiso 1 1 calc R U . . .
H25C H 0.864259 0.612746 0.307052 0.034 Uiso 1 1 calc R U . . .
C26 C 0.83758(13) 0.72435(11) 0.17418(10) 0.0224(3) Uani 1 1 d . . . . .
H26A H 0.826238 0.667287 0.148066 0.034 Uiso 1 1 calc R U . . .
H26B H 0.920221 0.737624 0.189473 0.034 Uiso 1 1 calc R U . . .
H26C H 0.797392 0.766437 0.131806 0.034 Uiso 1 1 calc R U . . .
C27 C 0.72436(12) 0.52589(9) 0.16953(9) 0.0171(3) Uani 1 1 d . . . . .
C28 C 0.54373(11) 0.44242(9) 0.18717(8) 0.0143(2) Uani 1 1 d . . . . .
C29 C 0.64895(12) 0.52801(9) 0.31764(9) 0.0160(2) Uani 1 1 d . . . . .
C30 C 0.52991(13) 0.58504(9) 0.08111(9) 0.0173(3) Uani 1 1 d . . . . .

loop_
_atom_site_aniso_label
_atom_site_aniso_U_11
_atom_site_aniso_U_22
_atom_site_aniso_U_33
_atom_site_aniso_U_23
_atom_site_aniso_U_13
_atom_site_aniso_U_12
Cr 0.01109(9) 0.01041(9) 0.01013(9) -0.00031(7) 0.00410(7) 0.00120(7)
P1 0.00909(14) 0.01246(15) 0.00972(13) -0.00075(11) 0.00253(11) -0.00009(11)
P2 0.01005(14) 0.01213(15) 0.01309(14) -0.00046(11) 0.00388(11) -0.00100(11)
O27 0.0243(6) 0.0272(6) 0.0335(6) 0.0034(5) 0.0175(5) 0.0082(5)
O28 0.0213(5) 0.0145(5) 0.0255(5) 0.0015(4) 0.0024(4) -0.0004(4)
O29 0.0361(7) 0.0348(7) 0.0156(5) 0.0049(4) 0.0044(5) 0.0097(5)
O30 0.0541(8) 0.0250(6) 0.0132(5) 0.0008(4) 0.0044(5) -0.0035(5)
C1 0.0092(5) 0.0118(5) 0.0118(5) -0.0006(4) 0.0026(4) 0.0001(4)
C2 0.0119(5) 0.0090(5) 0.0103(5) 0.0012(4) 0.0020(4) 0.0003(4)
C3 0.0114(5) 0.0110(5) 0.0100(5) 0.0010(4) 0.0014(4) 0.0002(4)
C4 0.0157(6) 0.0131(6) 0.0114(5) -0.0006(4) 0.0015(4) 0.0013(5)
C5 0.0183(6) 0.0150(6) 0.0126(5) -0.0024(4) -0.0019(5) -0.0003(5)
C6 0.0138(6) 0.0213(7) 0.0162(6) 0.0000(5) -0.0024(5) -0.0030(5)
C7 0.0121(6) 0.0217(7) 0.0149(6) 0.0002(5) 0.0018(5) -0.0020(5)
C8 0.0121(5) 0.0139(6) 0.0108(5) -0.0005(4) 0.0017(4) -0.0007(4)
C9 0.0097(5) 0.0120(5) 0.0129(5) -0.0014(4) 0.0025(4) 0.0013(4)
C10 0.0125(6) 0.0124(5) 0.0133(5) -0.0019(4) 0.0032(4) 0.0000(4)
C11 0.0152(6) 0.0165(6) 0.0219(6) -0.0050(5) 0.0051(5) -0.0041(5)
C12 0.0181(6) 0.0200(7) 0.0204(6) -0.0095(5) 0.0018(5) -0.0036(5)
C13 0.0189(7) 0.0229(7) 0.0149(6) -0.0070(5) 0.0035(5) -0.0011(5)
C14 0.0144(6) 0.0188(6) 0.0134(5) -0.0034(5) 0.0040(5) -0.0012(5)
C15 0.0132(6) 0.0164(6) 0.0140(5) 0.0010(4) 0.0052(4) 0.0044(5)
C16 0.0279(8) 0.0209(7) 0.0234(7) 0.0081(6) 0.0132(6) 0.0092(6)
C17 0.0226(7) 0.0213(7) 0.0164(6) -0.0015(5) 0.0066(5) 0.0072(5)
C18 0.0162(6) 0.0142(6) 0.0123(5) 0.0012(4) 0.0038(5) -0.0001(5)
C19 0.0207(7) 0.0282(8) 0.0217(7) 0.0053(6) 0.0053(6) -0.0079(6)
C20 0.0373(9) 0.0190(7) 0.0231(7) 0.0054(6) 0.0119(6) 0.0098(6)
C21 0.0162(6) 0.0142(6) 0.0167(6) 0.0030(5) 0.0048(5) -0.0004(5)
C22 0.0165(6) 0.0181(7) 0.0253(7) 0.0053(5) 0.0027(5) 0.0017(5)
C23 0.0249(8) 0.0143(7) 0.0365(9) 0.0045(6) 0.0032(6) -0.0037(6)
C24 0.0116(6) 0.0205(6) 0.0191(6) -0.0018(5) 0.0054(5) -0.0028(5)
C25 0.0123(6) 0.0316(8) 0.0226(7) -0.0007(6) 0.0021(5) 0.0005(6)
C26 0.0166(7) 0.0295(8) 0.0237(7) -0.0015(6) 0.0102(5) -0.0047(6)
C27 0.0194(6) 0.0160(6) 0.0175(6) 0.0020(5) 0.0077(5) 0.0013(5)
C28 0.0131(6) 0.0169(6) 0.0130(5) 0.0004(4) 0.0031(4) 0.0032(5)
C29 0.0159(6) 0.0164(6) 0.0169(6) -0.0012(5) 0.0063(5) 0.0032(5)
C30 0.0236(7) 0.0139(6) 0.0156(6) -0.0023(5) 0.0073(5) -0.0011(5)

loop_
_atom_type_symbol
_atom_type_description
_atom_type_scat_dispersion_real
_atom_type_scat_dispersion_imag
_atom_type_scat_source
C C 0.0033 0.0016 'International Tables Vol C Tables 4.2.6.8 and 6.1.1.4'
H H 0.0000 0.0000 'International Tables Vol C Tables 4.2.6.8 and 6.1.1.4'
Cr Cr 0.3209 0.6236 'International Tables Vol C Tables 4.2.6.8 and 6.1.1.4'
O O 0.0106 0.0060 'International Tables Vol C Tables 4.2.6.8 and 6.1.1.4'
P P 0.1023 0.0942 'International Tables Vol C Tables 4.2.6.8 and 6.1.1.4'

loop_
_exptl_crystal_face_index_h
_exptl_crystal_face_index_k
_exptl_crystal_face_index_l
_exptl_crystal_face_perp_dist
16 1 2 0.0759
-16 5 -1 0.1053
-8 9 -14 0.0965
0 -12 18 0.0738
5 5 19 0.0536
2 -21 -7 0.1089
-4 -22 1 0.0939
-11 1 19 0.0899
-9 11 17 0.0855
1 22 3 0.0966
11 9 -17 0.0970
1 -4 21 0.0604
-7 3 -17 0.1019
-16 -1 -3 0.1111
15 9 -2 0.0743
3 -14 -17 0.1312
16 -5 1 0.0731
-2 -21 7 0.0776
8 -19 -8 0.1056

loop_
_geom_angle_atom_site_label_1
_geom_angle_atom_site_label_2
_geom_angle_atom_site_label_3
_geom_angle
_geom_angle_site_symmetry_1
_geom_angle_site_symmetry_3
_geom_angle_publ_flag
C2 Cr P2 85.06(4) . . ?
C27 Cr P2 97.30(5) . . ?
C27 Cr C2 177.63(6) . . ?
C27 Cr C29 91.24(6) . . ?
C27 Cr C30 87.67(6) . . ?
C28 Cr P2 171.95(4) . . ?
C28 Cr C2 89.07(5) . . ?
C28 Cr C27 88.56(6) . . ?
C28 Cr C29 85.64(6) . . ?
C28 Cr C30 95.53(6) . . ?
C29 Cr P2 88.71(4) . . ?
C29 Cr C2 88.67(5) . . ?
C29 Cr C30 178.37(6) . . ?
C30 Cr P2 90.23(4) . . ?
C30 Cr C2 92.48(6) . . ?
C1 P1 C15 118.92(6) . . ?
C1 P1 C18 113.83(6) . . ?
C8 P1 C1 94.42(6) . . ?
C8 P1 C15 109.91(6) . . ?
C8 P1 C18 107.77(6) . . ?
C15 P1 C18 110.34(6) . . ?
C10 P2 Cr 110.84(4) . . ?
C10 P2 C21 105.56(6) . . ?
C10 P2 C24 102.01(6) . . ?
C21 P2 Cr 118.01(5) . . ?
C24 P2 Cr 116.57(5) . . ?
C24 P2 C21 102.09(6) . . ?
C2 C1 P1 110.50(9) . . ?
C2 C1 C9 129.64(11) . . ?
C9 C1 P1 119.86(9) . . ?
C1 C2 Cr 125.55(9) . . ?
C1 C2 C3 111.12(11) . . ?
C3 C2 Cr 123.01(9) . . ?
C4 C3 C2 127.21(12) . . ?
C4 C3 C8 117.09(12) . . ?
C8 C3 C2 115.69(11) . . ?
C3 C4 H4 119.9 . . ?
C3 C4 C5 120.27(12) . . ?
C5 C4 H4 119.9 . . ?
C4 C5 H5 119.3 . . ?
C6 C5 C4 121.50(12) . . ?
C6 C5 H5 119.3 . . ?
C5 C6 H6 120.3 . . ?
C5 C6 C7 119.44(13) . . ?
C7 C6 H6 120.3 . . ?
C6 C7 H7 120.7 . . ?
C8 C7 C6 118.53(13) . . ?
C8 C7 H7 120.7 . . ?
C3 C8 P1 107.37(9) . . ?
C7 C8 P1 129.38(10) . . ?
C7 C8 C3 123.17(12) . . ?
C10 C9 C1 123.49(11) . . ?
C14 C9 C1 118.76(11) . . ?
C14 C9 C10 117.58(12) . . ?
C9 C10 P2 120.57(9) . . ?
C11 C10 P2 120.68(10) . . ?
C11 C10 C9 118.60(12) . . ?
C10 C11 H11 118.8 . . ?
C12 C11 C10 122.35(13) . . ?
C12 C11 H11 118.8 . . ?
C11 C12 H12 120.4 . . ?
C13 C12 C11 119.13(13) . . ?
C13 C12 H12 120.4 . . ?
C12 C13 H13 120.3 . . ?
C12 C13 C14 119.49(13) . . ?
C14 C13 H13 120.3 . . ?
C9 C14 H14 118.6 . . ?
C13 C14 C9 122.74(13) . . ?
C13 C14 H14 118.6 . . ?
P1 C15 H15 106.5 . . ?
C16 C15 P1 109.31(9) . . ?
C16 C15 H15 106.5 . . ?
C16 C15 C17 112.11(12) . . ?
C17 C15 P1 115.25(9) . . ?
C17 C15 H15 106.5 . . ?
C15 C16 H16A 109.5 . . ?
C15 C16 H16B 109.5 . . ?
C15 C16 H16C 109.5 . . ?
H16A C16 H16B 109.5 . . ?
H16A C16 H16C 109.5 . . ?
H16B C16 H16C 109.5 . . ?
C15 C17 H17A 109.5 . . ?
C15 C17 H17B 109.5 . . ?
C15 C17 H17C 109.5 . . ?
H17A C17 H17B 109.5 . . ?
H17A C17 H17C 109.5 . . ?
H17B C17 H17C 109.5 . . ?
P1 C18 H18 108.0 . . ?
C19 C18 P1 111.34(10) . . ?
C19 C18 H18 108.0 . . ?
C20 C18 P1 109.86(9) . . ?
C20 C18 H18 108.0 . . ?
C20 C18 C19 111.58(13) . . ?
C18 C19 H19A 109.5 . . ?
C18 C19 H19B 109.5 . . ?
C18 C19 H19C 109.5 . . ?
H19A C19 H19B 109.5 . . ?
H19A C19 H19C 109.5 . . ?
H19B C19 H19C 109.5 . . ?
C18 C20 H20A 109.5 . . ?
C18 C20 H20B 109.5 . . ?
C18 C20 H20C 109.5 . . ?
H20A C20 H20B 109.5 . . ?
H20A C20 H20C 109.5 . . ?
H20B C20 H20C 109.5 . . ?
P2 C21 H21 106.6 . . ?
C22 C21 P2 111.75(9) . . ?
C22 C21 H21 106.6 . . ?
C22 C21 C23 109.83(12) . . ?
C23 C21 P2 115.07(10) . . ?
C23 C21 H21 106.6 . . ?
C21 C22 H22A 109.5 . . ?
C21 C22 H22B 109.5 . . ?
C21 C22 H22C 109.5 . . ?
H22A C22 H22B 109.5 . . ?
H22A C22 H22C 109.5 . . ?
H22B C22 H22C 109.5 . . ?
C21 C23 H23A 109.5 . . ?
C21 C23 H23B 109.5 . . ?
C21 C23 H23C 109.5 . . ?
H23A C23 H23B 109.5 . . ?
H23A C23 H23C 109.5 . . ?
H23B C23 H23C 109.5 . . ?
P2 C24 H24 107.4 . . ?
C25 C24 P2 111.23(10) . . ?
C25 C24 H24 107.4 . . ?
C25 C24 C26 111.20(12) . . ?
C26 C24 P2 111.83(10) . . ?
C26 C24 H24 107.4 . . ?
C24 C25 H25A 109.5 . . ?
C24 C25 H25B 109.5 . . ?
C24 C25 H25C 109.5 . . ?
H25A C25 H25B 109.5 . . ?
H25A C25 H25C 109.5 . . ?
H25B C25 H25C 109.5 . . ?
C24 C26 H26A 109.5 . . ?
C24 C26 H26B 109.5 . . ?
C24 C26 H26C 109.5 . . ?
H26A C26 H26B 109.5 . . ?
H26A C26 H26C 109.5 . . ?
H26B C26 H26C 109.5 . . ?
O27 C27 Cr 176.54(13) . . ?
O28 C28 Cr 175.05(12) . . ?
O29 C29 Cr 176.31(13) . . ?
O30 C30 Cr 177.04(14) . . ?

loop_
_geom_bond_atom_site_label_1
_geom_bond_atom_site_label_2
_geom_bond_distance
_geom_bond_site_symmetry_2
_geom_bond_publ_flag
Cr P2 2.3374(4) . ?
Cr C2 2.1108(13) . ?
Cr C27 1.8473(14) . ?
Cr C28 1.8474(14) . ?
Cr C29 1.8675(14) . ?
Cr C30 1.8864(14) . ?
P1 C1 1.7914(13) . ?
P1 C8 1.7736(13) . ?
P1 C15 1.8302(13) . ?
P1 C18 1.8328(13) . ?
P2 C10 1.8421(13) . ?
P2 C21 1.8627(14) . ?
P2 C24 1.8568(14) . ?
O27 C27 1.1647(17) . ?
O28 C28 1.1574(17) . ?
O29 C29 1.1519(17) . ?
O30 C30 1.1497(17) . ?
C1 C2 1.3793(17) . ?
C1 C9 1.4771(17) . ?
C2 C3 1.5078(17) . ?
C3 C4 1.3939(17) . ?
C3 C8 1.4089(18) . ?
C4 H4 0.9500 . ?
C4 C5 1.3983(19) . ?
C5 H5 0.9500 . ?
C5 C6 1.390(2) . ?
C6 H6 0.9500 . ?
C6 C7 1.3934(19) . ?
C7 H7 0.9500 . ?
C7 C8 1.3905(18) . ?
C9 C10 1.4179(18) . ?
C9 C14 1.4028(17) . ?
C10 C11 1.4003(18) . ?
C11 H11 0.9500 . ?
C11 C12 1.391(2) . ?
C12 H12 0.9500 . ?
C12 C13 1.379(2) . ?
C13 H13 0.9500 . ?
C13 C14 1.3872(19) . ?
C14 H14 0.9500 . ?
C15 H15 1.0000 . ?
C15 C16 1.5280(19) . ?
C15 C17 1.5318(19) . ?
C16 H16A 0.9800 . ?
C16 H16B 0.9800 . ?
C16 H16C 0.9800 . ?
C17 H17A 0.9800 . ?
C17 H17B 0.9800 . ?
C17 H17C 0.9800 . ?
C18 H18 1.0000 . ?
C18 C19 1.533(2) . ?
C18 C20 1.529(2) . ?
C19 H19A 0.9800 . ?
C19 H19B 0.9800 . ?
C19 H19C 0.9800 . ?
C20 H20A 0.9800 . ?
C20 H20B 0.9800 . ?
C20 H20C 0.9800 . ?
C21 H21 1.0000 . ?
C21 C22 1.529(2) . ?
C21 C23 1.531(2) . ?
C22 H22A 0.9800 . ?
C22 H22B 0.9800 . ?
C22 H22C 0.9800 . ?
C23 H23A 0.9800 . ?
C23 H23B 0.9800 . ?
C23 H23C 0.9800 . ?
C24 H24 1.0000 . ?
C24 C25 1.531(2) . ?
C24 C26 1.536(2) . ?
C25 H25A 0.9800 . ?
C25 H25B 0.9800 . ?
C25 H25C 0.9800 . ?
C26 H26A 0.9800 . ?
C26 H26B 0.9800 . ?
C26 H26C 0.9800 . ?

loop_
_geom_torsion_atom_site_label_1
_geom_torsion_atom_site_label_2
_geom_torsion_atom_site_label_3
_geom_torsion_atom_site_label_4
_geom_torsion
_geom_torsion_site_symmetry_1
_geom_torsion_site_symmetry_2
_geom_torsion_site_symmetry_3
_geom_torsion_site_symmetry_4
_geom_torsion_publ_flag
Cr P2 C10 C9 -27.78(12) . . . . ?
Cr P2 C10 C11 147.73(10) . . . . ?
Cr P2 C21 C22 58.88(11) . . . . ?
Cr P2 C21 C23 -174.98(9) . . . . ?
Cr P2 C24 C25 -54.21(11) . . . . ?
Cr P2 C24 C26 70.79(11) . . . . ?
Cr C2 C3 C4 -10.15(18) . . . . ?
Cr C2 C3 C8 171.25(9) . . . . ?
P1 C1 C2 Cr -165.57(7) . . . . ?
P1 C1 C2 C3 8.07(13) . . . . ?
P1 C1 C9 C10 -153.53(11) . . . . ?
P1 C1 C9 C14 21.58(16) . . . . ?
P2 C10 C11 C12 -173.15(12) . . . . ?
C1 P1 C8 C3 7.43(10) . . . . ?
C1 P1 C8 C7 -175.89(13) . . . . ?
C1 P1 C15 C16 33.94(12) . . . . ?
C1 P1 C15 C17 -93.37(11) . . . . ?
C1 P1 C18 C19 -166.41(10) . . . . ?
C1 P1 C18 C20 -42.28(12) . . . . ?
C1 C2 C3 C4 176.02(12) . . . . ?
C1 C2 C3 C8 -2.58(16) . . . . ?
C1 C9 C10 P2 -13.00(18) . . . . ?
C1 C9 C10 C11 171.40(12) . . . . ?
C1 C9 C14 C13 -172.99(13) . . . . ?
C2 C1 C9 C10 25.6(2) . . . . ?
C2 C1 C9 C14 -159.31(13) . . . . ?
C2 C3 C4 C5 -178.71(12) . . . . ?
C2 C3 C8 P1 -4.21(13) . . . . ?
C2 C3 C8 C7 178.86(12) . . . . ?
C3 C4 C5 C6 0.1(2) . . . . ?
C4 C3 C8 P1 177.05(10) . . . . ?
C4 C3 C8 C7 0.12(19) . . . . ?
C4 C5 C6 C7 -0.1(2) . . . . ?
C5 C6 C7 C8 0.1(2) . . . . ?
C6 C7 C8 P1 -176.29(11) . . . . ?
C6 C7 C8 C3 -0.1(2) . . . . ?
C8 P1 C1 C2 -9.27(10) . . . . ?
C8 P1 C1 C9 170.00(10) . . . . ?
C8 P1 C15 C16 -73.14(11) . . . . ?
C8 P1 C15 C17 159.54(10) . . . . ?
C8 P1 C18 C19 -63.11(11) . . . . ?
C8 P1 C18 C20 61.02(12) . . . . ?
C8 C3 C4 C5 -0.12(19) . . . . ?
C9 C1 C2 Cr 15.25(19) . . . . ?
C9 C1 C2 C3 -171.11(12) . . . . ?
C9 C10 C11 C12 2.4(2) . . . . ?
C10 P2 C21 C22 -65.63(11) . . . . ?
C10 P2 C21 C23 60.51(12) . . . . ?
C10 P2 C24 C25 66.66(11) . . . . ?
C10 P2 C24 C26 -168.35(11) . . . . ?
C10 C9 C14 C13 2.4(2) . . . . ?
C10 C11 C12 C13 0.5(2) . . . . ?
C11 C12 C13 C14 -1.9(2) . . . . ?
C12 C13 C14 C9 0.5(2) . . . . ?
C14 C9 C10 P2 171.85(10) . . . . ?
C14 C9 C10 C11 -3.75(19) . . . . ?
C15 P1 C1 C2 -124.93(9) . . . . ?
C15 P1 C1 C9 54.34(12) . . . . ?
C15 P1 C8 C3 130.38(9) . . . . ?
C15 P1 C8 C7 -52.94(14) . . . . ?
C15 P1 C18 C19 56.91(12) . . . . ?
C15 P1 C18 C20 -178.97(10) . . . . ?
C18 P1 C1 C2 102.37(10) . . . . ?
C18 P1 C1 C9 -78.36(11) . . . . ?
C18 P1 C8 C3 -109.33(9) . . . . ?
C18 P1 C8 C7 67.34(14) . . . . ?
C18 P1 C15 C16 168.14(10) . . . . ?
C18 P1 C15 C17 40.82(12) . . . . ?
C21 P2 C10 C9 101.11(11) . . . . ?
C21 P2 C10 C11 -83.39(12) . . . . ?
C21 P2 C24 C25 175.69(10) . . . . ?
C21 P2 C24 C26 -59.31(12) . . . . ?
C24 P2 C10 C9 -152.55(11) . . . . ?
C24 P2 C10 C11 22.96(13) . . . . ?
C24 P2 C21 C22 -171.92(10) . . . . ?
C24 P2 C21 C23 -45.79(12) . . . . ?
